data_2230168
loop_
_publ_author_name
'Yang, Huai-Xia'
'Zhou, Xiaoli'
'Jin, Guanghua'
'Meng, Xiang-Ru'

_publ_section_title
;
 Diaqua[5,5'-dicarboxy-2,2'-(propane-1,3-diyl)bis(1<i>H</i>-imidazole-4-carboxylato)]manganese(II)
;
_journal_coeditor_code WM2475
_journal_issue 5
_journal_name_full 'Acta Crystallographica Section E'
_journal_page_first m560
_journal_paper_doi 10.1107/S1600536811012566
_journal_volume 67
_journal_year 2011
_chemical_formula_iupac '[Mn (C13 H10 N4 O8) (H2 O)2]'
_chemical_formula_moiety 'C13 H14 Mn N4 O10'
_chemical_formula_sum 'C13 H14 Mn N4 O10'
_chemical_formula_weight 441.22
_chemical_name_systematic
;
Diaqua[5,5'-dicarboxy-2,2'-(propane-1,3-diyl)bis(1<i>H</i>-imidazole-4-
carboxylato)]manganese(II)
;
_space_group_IT_number 15
_symmetry_cell_setting monoclinic
_symmetry_space_group_name_Hall '-C 2yc'
_symmetry_space_group_name_H-M 'C 1 2/c 1'
_atom_sites_solution_hydrogens geom
_atom_sites_solution_primary direct
_atom_sites_solution_secondary difmap
_audit_creation_method SHELXL-97
_cell_angle_alpha 90.00
_cell_angle_beta 97.07(3)
_cell_angle_gamma 90.00
_cell_formula_units_Z 4
_cell_length_a 15.620(3)
_cell_length_b 8.5310(17)
_cell_length_c 12.739(3)
_cell_measurement_reflns_used 2738
_cell_measurement_temperature 293(2)
_cell_measurement_theta_max 27.9444
_cell_measurement_theta_min 2.6278
_cell_volume 1684.6(6)
_computing_cell_refinement 'CrystalClear (Rigaku/MSC, 2006)'
_computing_data_collection 'CrystalClear (Rigaku/MSC, 2006)'
_computing_data_reduction 'CrystalClear (Rigaku/MSC, 2006)'
_computing_molecular_graphics 'XP in SHELXTL (Sheldrick, 2008)'
_computing_publication_material 'SHELXL97 (Sheldrick, 2008)'
_computing_structure_refinement 'SHELXL97 (Sheldrick, 2008)'
_computing_structure_solution 'SHELXS97 (Sheldrick, 2008)'
_diffrn_ambient_temperature 293(2)
_diffrn_detector_area_resol_mean 28.5714
_diffrn_measured_fraction_theta_full 0.980
_diffrn_measured_fraction_theta_max 0.980
_diffrn_measurement_device_type 'Rigaku Saturn'
_diffrn_measurement_method \w
_diffrn_radiation_monochromator graphite
_diffrn_radiation_source 'fine-focus sealed tube'
_diffrn_radiation_type MoK\a
_diffrn_radiation_wavelength 0.71073
_diffrn_reflns_av_R_equivalents 0.0256
_diffrn_reflns_av_sigmaI/netI 0.0343
_diffrn_reflns_limit_h_max 18
_diffrn_reflns_limit_h_min -17
_diffrn_reflns_limit_k_max 8
_diffrn_reflns_limit_k_min -10
_diffrn_reflns_limit_l_max 12
_diffrn_reflns_limit_l_min -15
_diffrn_reflns_number 3426
_diffrn_reflns_theta_full 24.99
_diffrn_reflns_theta_max 24.99
_diffrn_reflns_theta_min 2.63
_diffrn_standards_number 0
_exptl_absorpt_coefficient_mu 0.850
_exptl_absorpt_correction_T_max 0.8620
_exptl_absorpt_correction_T_min 0.8284
_exptl_absorpt_correction_type multi-scan
_exptl_absorpt_process_details '(CrystalClear; Rigaku/MSC, 2006)'
_exptl_crystal_colour 'Light Yellow'
_exptl_crystal_density_diffrn 1.740
_exptl_crystal_density_method 'not measured'
_exptl_crystal_description Prism
_exptl_crystal_F_000 900
_exptl_crystal_size_max 0.23
_exptl_crystal_size_mid 0.21
_exptl_crystal_size_min 0.18
_refine_diff_density_max 0.465
_refine_diff_density_min -0.451
_refine_ls_extinction_method none
_refine_ls_goodness_of_fit_ref 1.089
_refine_ls_hydrogen_treatment constr
_refine_ls_matrix_type full
_refine_ls_number_parameters 128
_refine_ls_number_reflns 1464
_refine_ls_number_restraints 0
_refine_ls_restrained_S_all 1.089
_refine_ls_R_factor_all 0.0447
_refine_ls_R_factor_gt 0.0371
_refine_ls_shift/su_max 0.000
_refine_ls_shift/su_mean 0.000
_refine_ls_structure_factor_coef Fsqd
_refine_ls_weighting_details 'calc w=1/[\s^2^(Fo^2^)+(0.0405P)^2^+1.7694P] where P=(Fo^2^+2Fc^2^)/3'
_refine_ls_weighting_scheme calc
_refine_ls_wR_factor_gt 0.0851
_refine_ls_wR_factor_ref 0.0895
_reflns_number_gt 1265
_reflns_number_total 1464
_reflns_threshold_expression I>2\s(I)
_cod_data_source_file wm2475.cif
_cod_data_source_block I
_cod_original_cell_volume 1684.7(6)
_cod_original_sg_symbol_H-M 'C 2/c'
_cod_database_code 2230168
_cod_database_fobs_code 2230168

loop_
_symmetry_equiv_pos_as_xyz
'x, y, z'
'-x, y, -z+1/2'
'x+1/2, y+1/2, z'
'-x+1/2, y+1/2, -z+1/2'
'-x, -y, -z'
'x, -y, z-1/2'
'-x+1/2, -y+1/2, -z'
'x+1/2, -y+1/2, z-1/2'

loop_
_atom_site_type_symbol
_atom_site_label
_atom_site_fract_x
_atom_site_fract_y
_atom_site_fract_z
_atom_site_U_iso_or_equiv
_atom_site_adp_type
_atom_site_calc_flag
_atom_site_refinement_flags
_atom_site_occupancy
_atom_site_disorder_assembly
_atom_site_disorder_group
Mn Mn1 0.0000 0.22580(7) 0.2500 0.0249(2) Uani d S 1 . .
N N1 0.08997(14) 0.4109(3) 0.32272(18) 0.0273(5) Uani d . 1 . .
N N2 0.16454(14) 0.5985(3) 0.40995(19) 0.0308(6) Uani d . 1 . .
H H2A 0.1767 0.6876 0.4397 0.037 Uiso calc R 1 . .
O O1 0.13833(12) 0.1209(2) 0.26815(16) 0.0336(5) Uani d . 1 . .
O O2 0.27378(12) 0.1518(2) 0.34234(17) 0.0382(5) Uani d . 1 . .
O O3 0.35729(12) 0.3642(2) 0.44866(16) 0.0336(5) Uani d . 1 . .
H H3 0.3281 0.2937 0.4133 0.040 Uiso d R 1 . .
O O4 0.34141(12) 0.6152(2) 0.48617(17) 0.0370(5) Uani d . 1 . .
O O5 0.00284(13) 0.1299(3) 0.09807(16) 0.0466(6) Uani d . 1 . .
H H1W -0.0390 0.1314 0.0487 0.056 Uiso d R 1 . .
H H2W 0.0460 0.1216 0.0637 0.056 Uiso d R 1 . .
C C1 0.19523(18) 0.2024(3) 0.3170(2) 0.0278(6) Uani d . 1 . .
C C2 0.17401(16) 0.3615(3) 0.3491(2) 0.0242(6) Uani d . 1 . .
C C3 0.22101(16) 0.4777(3) 0.4038(2) 0.0258(6) Uani d . 1 . .
C C4 0.31248(17) 0.4881(3) 0.4495(2) 0.0269(6) Uani d . 1 . .
C C5 0.08645(17) 0.5546(3) 0.3616(2) 0.0297(7) Uani d . 1 . .
C C6 0.00932(19) 0.6586(4) 0.3507(3) 0.0462(9) Uani d . 1 . .
H H6A 0.0130 0.7285 0.4111 0.055 Uiso calc R 1 . .
H H6B -0.0420 0.5947 0.3516 0.055 Uiso calc R 1 . .
C C7 0.0000 0.7559(5) 0.2500 0.0562(15) Uani d S 1 . .
H H7A -0.0509 0.8214 0.2480 0.067 Uiso d R 1 . .

loop_
_atom_site_aniso_label
_atom_site_aniso_U_11
_atom_site_aniso_U_22
_atom_site_aniso_U_33
_atom_site_aniso_U_12
_atom_site_aniso_U_13
_atom_site_aniso_U_23
Mn1 0.0183(3) 0.0268(3) 0.0276(3) 0.000 -0.0048(2) 0.000
N1 0.0177(11) 0.0278(12) 0.0344(13) 0.0007(9) -0.0048(10) -0.0048(10)
N2 0.0222(12) 0.0279(12) 0.0396(14) -0.0003(10) -0.0068(11) -0.0085(10)
O1 0.0237(11) 0.0333(11) 0.0416(12) 0.0003(9) -0.0051(9) -0.0114(9)
O2 0.0227(11) 0.0373(12) 0.0515(13) 0.0084(9) -0.0078(10) -0.0074(10)
O3 0.0208(10) 0.0361(12) 0.0408(11) -0.0011(9) -0.0094(9) -0.0059(9)
O4 0.0236(10) 0.0357(12) 0.0490(13) -0.0055(9) -0.0062(10) -0.0099(10)
O5 0.0241(11) 0.0804(17) 0.0328(12) 0.0111(11) -0.0070(10) -0.0179(11)
C1 0.0238(15) 0.0319(15) 0.0268(14) 0.0015(12) -0.0008(12) -0.0008(12)
C2 0.0174(13) 0.0281(14) 0.0262(14) 0.0001(11) -0.0008(12) 0.0002(11)
C3 0.0191(14) 0.0291(14) 0.0278(14) -0.0010(11) -0.0028(11) -0.0012(12)
C4 0.0206(14) 0.0331(16) 0.0261(14) -0.0018(12) -0.0002(12) 0.0023(12)
C5 0.0189(14) 0.0298(15) 0.0381(16) 0.0004(12) -0.0054(13) -0.0094(13)
C6 0.0235(16) 0.0419(18) 0.069(2) 0.0065(14) -0.0091(16) -0.0271(17)
C7 0.029(2) 0.023(2) 0.109(5) 0.000 -0.020(3) 0.000

loop_
_atom_type_symbol
_atom_type_description
_atom_type_scat_dispersion_real
_atom_type_scat_dispersion_imag
_atom_type_scat_source
C C 0.0033 0.0016 'International Tables Vol C Tables 4.2.6.8 and 6.1.1.4'
H H 0.0000 0.0000 'International Tables Vol C Tables 4.2.6.8 and 6.1.1.4'
N N 0.0061 0.0033 'International Tables Vol C Tables 4.2.6.8 and 6.1.1.4'
O O 0.0106 0.0060 'International Tables Vol C Tables 4.2.6.8 and 6.1.1.4'
Mn Mn 0.3368 0.7283 'International Tables Vol C Tables 4.2.6.8 and 6.1.1.4'

loop_
_geom_angle_atom_site_label_1
_geom_angle_atom_site_label_2
_geom_angle_atom_site_label_3
_geom_angle_site_symmetry_1
_geom_angle_site_symmetry_3
_geom_angle
_geom_angle_publ_flag
O5 Mn1 O5 . 2 134.29(13) ?
O5 Mn1 N1 . . 124.84(9) ?
O5 Mn1 N1 2 . 88.68(8) ?
O5 Mn1 N1 . 2 88.68(8) ?
O5 Mn1 N1 2 2 124.84(9) ?
N1 Mn1 N1 . 2 90.22(11) ?
O5 Mn1 O1 . . 79.48(8) ?
O5 Mn1 O1 2 . 83.31(8) ?
N1 Mn1 O1 . . 72.64(7) ?
N1 Mn1 O1 2 . 147.34(8) ?
O5 Mn1 O1 . 2 83.31(8) ?
O5 Mn1 O1 2 2 79.48(8) ?
N1 Mn1 O1 . 2 147.34(8) ?
N1 Mn1 O1 2 2 72.64(7) ?
O1 Mn1 O1 . 2 134.71(10) ?
C5 N1 C2 . . 105.8(2) ?
C5 N1 Mn1 . . 138.97(18) ?
C2 N1 Mn1 . . 114.56(17) ?
C5 N2 C3 . . 108.6(2) ?
C5 N2 H2A . . 125.7 ?
C3 N2 H2A . . 125.7 ?
C1 O1 Mn1 . . 115.86(17) ?
C4 O3 H3 . . 109.4 ?
Mn1 O5 H1W . . 124.9 ?
Mn1 O5 H2W . . 127.8 ?
H1W O5 H2W . . 101.9 ?
O1 C1 O2 . . 122.4(3) ?
O1 C1 C2 . . 119.2(2) ?
O2 C1 C2 . . 118.4(2) ?
C3 C2 N1 . . 109.7(2) ?
C3 C2 C1 . . 133.2(2) ?
N1 C2 C1 . . 117.1(2) ?
N2 C3 C2 . . 105.4(2) ?
N2 C3 C4 . . 122.2(2) ?
C2 C3 C4 . . 132.4(2) ?
O4 C4 O3 . . 123.7(2) ?
O4 C4 C3 . . 119.3(2) ?
O3 C4 C3 . . 117.0(2) ?
N1 C5 N2 . . 110.5(2) ?
N1 C5 C6 . . 125.9(2) ?
N2 C5 C6 . . 123.5(2) ?
C5 C6 C7 . . 113.4(3) ?
C5 C6 H6A . . 108.9 ?
C7 C6 H6A . . 108.9 ?
C5 C6 H6B . . 108.9 ?
C7 C6 H6B . . 108.9 ?
H6A C6 H6B . . 107.7 ?
C6 C7 C6 2 . 113.7(3) ?
C6 C7 H7A 2 . 107.4 ?
C6 C7 H7A . . 109.3 ?

loop_
_geom_bond_atom_site_label_1
_geom_bond_atom_site_label_2
_geom_bond_site_symmetry_2
_geom_bond_distance
_geom_bond_publ_flag
Mn1 O5 . 2.107(2) y
Mn1 O5 2 2.107(2) ?
Mn1 N1 . 2.237(2) y
Mn1 N1 2 2.237(2) ?
Mn1 O1 . 2.3236(19) y
Mn1 O1 2 2.3236(19) ?
N1 C5 . 1.326(3) ?
N1 C2 . 1.380(3) ?
N2 C5 . 1.350(3) ?
N2 C3 . 1.365(3) ?
N2 H2A . 0.8600 ?
O1 C1 . 1.235(3) ?
O2 C1 . 1.303(3) ?
O3 C4 . 1.269(3) ?
O3 H3 . 0.8500 ?
O4 C4 . 1.243(3) ?
O5 H1W . 0.8501 ?
O5 H2W . 0.8500 ?
C1 C2 . 1.467(4) ?
C2 C3 . 1.371(4) ?
C3 C4 . 1.478(4) ?
C5 C6 . 1.489(4) ?
C6 C7 . 1.520(4) ?
C6 H6A . 0.9700 ?
C6 H6B . 0.9700 ?
C7 C6 2 1.520(4) ?
C7 H7A . 0.9700 ?

loop_
_geom_hbond_atom_site_label_D
_geom_hbond_atom_site_label_H
_geom_hbond_atom_site_label_A
_geom_hbond_site_symmetry_A
_geom_hbond_distance_DH
_geom_hbond_distance_HA
_geom_hbond_distance_DA
_geom_hbond_angle_DHA
O5 H2W O4 4_545 0.85 1.94 2.780(3) 168
O5 H1W O3 8_455 0.85 1.93 2.780(3) 174
N2 H2A O4 7_566 0.86 1.97 2.785(3) 159
O3 H3 O2 . 0.85 1.68 2.527(3) 178

loop_
_geom_torsion_atom_site_label_1
_geom_torsion_atom_site_label_2
_geom_torsion_atom_site_label_3
_geom_torsion_atom_site_label_4
_geom_torsion_site_symmetry_1
_geom_torsion_site_symmetry_2
_geom_torsion_site_symmetry_3
_geom_torsion_site_symmetry_4
_geom_torsion
_geom_torsion_publ_flag
O5 Mn1 N1 C5 . . . . 121.0(3) ?
O5 Mn1 N1 C5 2 . . . -92.4(3) ?
N1 Mn1 N1 C5 2 . . . 32.5(3) ?
O1 Mn1 N1 C5 . . . . -175.8(3) ?
O1 Mn1 N1 C5 2 . . . -24.3(4) ?
O5 Mn1 N1 C2 . . . . -69.7(2) ?
O5 Mn1 N1 C2 2 . . . 76.92(19) ?
N1 Mn1 N1 C2 2 . . . -158.2(2) ?
O1 Mn1 N1 C2 . . . . -6.49(17) ?
O1 Mn1 N1 C2 2 . . . 144.92(17) ?
O5 Mn1 O1 C1 . . . . 138.8(2) ?
O5 Mn1 O1 C1 2 . . . -83.7(2) ?
N1 Mn1 O1 C1 . . . . 7.01(19) ?
N1 Mn1 O1 C1 2 . . . 68.3(3) ?
O1 Mn1 O1 C1 2 . . . -151.7(2) ?
Mn1 O1 C1 O2 . . . . 172.9(2) ?
Mn1 O1 C1 C2 . . . . -6.3(3) ?
C5 N1 C2 C3 . . . . -0.4(3) ?
Mn1 N1 C2 C3 . . . . -173.07(18) ?
C5 N1 C2 C1 . . . . 178.7(2) ?
Mn1 N1 C2 C1 . . . . 6.0(3) ?
O1 C1 C2 C3 . . . . 179.1(3) ?
O2 C1 C2 C3 . . . . -0.1(5) ?
O1 C1 C2 N1 . . . . 0.3(4) ?
O2 C1 C2 N1 . . . . -178.9(2) ?
C5 N2 C3 C2 . . . . 0.6(3) ?
C5 N2 C3 C4 . . . . -179.9(2) ?
N1 C2 C3 N2 . . . . -0.2(3) ?
C1 C2 C3 N2 . . . . -179.0(3) ?
N1 C2 C3 C4 . . . . -179.5(3) ?
C1 C2 C3 C4 . . . . 1.6(5) ?
N2 C3 C4 O4 . . . . -6.9(4) ?
C2 C3 C4 O4 . . . . 172.4(3) ?
N2 C3 C4 O3 . . . . 173.2(3) ?
C2 C3 C4 O3 . . . . -7.5(4) ?
C2 N1 C5 N2 . . . . 0.8(3) ?
Mn1 N1 C5 N2 . . . . 170.6(2) ?
C2 N1 C5 C6 . . . . 178.2(3) ?
Mn1 N1 C5 C6 . . . . -11.9(5) ?
C3 N2 C5 N1 . . . . -0.9(3) ?
C3 N2 C5 C6 . . . . -178.5(3) ?
N1 C5 C6 C7 . . . . -87.0(4) ?
N2 C5 C6 C7 . . . . 90.1(4) ?
C5 C6 C7 C6 . . . 2 60.5(2) ?
